data_7002059
loop_
_publ_author_name
'Warsink, Stefan'
'de Boer, Sandra Y.'
'Jongens, Lianne M.'
'Fu, Ching-Feng'
'Liu, Shiuh-Tzung'
'Chen, Jwu-Ting'
'Lutz, Martin'
'Spek, Anthony L.'
'Elsevier, Cornelis J.'

_publ_section_title
;
 Synthesis and characterization of PdII-methyl complexes with
 N-heterocyclic carbene-amine ligands
;
_journal_issue 35
_journal_name_full 'Dalton Transactions'
_journal_page_first 7080
_journal_paper_doi 10.1039/b906817a
_journal_year 2009
_chemical_formula_moiety 'C17 H26 Cl N3 Pd'
_chemical_formula_sum 'C17 H26 Cl N3 Pd'
_chemical_formula_weight 414.26
_chemical_name_systematic
;
?
;
_space_group_IT_number 14
_symmetry_cell_setting monoclinic
_symmetry_space_group_name_Hall '-P 2ybc'
_symmetry_space_group_name_H-M 'P 1 21/c 1'
_atom_sites_solution_hydrogens difmap
_atom_sites_solution_primary direct
_atom_sites_solution_secondary difmap
_audit_creation_method SHELXL-97
_cell_angle_alpha 90.00
_cell_angle_beta 121.8193(6)
_cell_angle_gamma 90.00
_cell_formula_units_Z 4
_cell_length_a 13.1723(1)
_cell_length_b 11.1113(2)
_cell_length_c 14.7333(2)
_cell_measurement_reflns_used 43818
_cell_measurement_temperature 150(2)
_cell_measurement_theta_max 27.48
_cell_measurement_theta_min 1.02
_cell_volume 1832.31(5)
_computing_cell_refinement HKL2000
_computing_data_collection 'Nonius COLLECT'
_computing_data_reduction 'HKL2000, denzox, sadabs'
_computing_structure_refinement 'SHELXL-97 (Sheldrick, 1997)'
_computing_structure_solution 'SHELXS-97 (Sheldrick, 1990)'
_diffrn_ambient_temperature 150(2)
_diffrn_measured_fraction_theta_full 0.992
_diffrn_measured_fraction_theta_max 0.992
_diffrn_measurement_device_type 'Nonius KappaCCD'
_diffrn_measurement_method '\f and \w scans'
_diffrn_radiation_monochromator graphite
_diffrn_radiation_source 'rotating anode'
_diffrn_radiation_type MoK\a
_diffrn_radiation_wavelength 0.71073
_diffrn_reflns_av_R_equivalents 0.0432
_diffrn_reflns_av_sigmaI/netI 0.0363
_diffrn_reflns_limit_h_max 17
_diffrn_reflns_limit_h_min -17
_diffrn_reflns_limit_k_max 14
_diffrn_reflns_limit_k_min -14
_diffrn_reflns_limit_l_max 19
_diffrn_reflns_limit_l_min -18
_diffrn_reflns_number 18520
_diffrn_reflns_theta_full 27.44
_diffrn_reflns_theta_max 27.44
_diffrn_reflns_theta_min 2.77
_exptl_absorpt_coefficient_mu 1.159
_exptl_absorpt_correction_T_max 0.87
_exptl_absorpt_correction_T_min 0.51
_exptl_absorpt_correction_type multi-scan
_exptl_absorpt_process_details Sadabs
_exptl_crystal_colour colourless
_exptl_crystal_density_diffrn 1.502
_exptl_crystal_density_method 'not measured'
_exptl_crystal_description block
_exptl_crystal_F_000 848
_exptl_crystal_size_max 0.21
_exptl_crystal_size_mid 0.21
_exptl_crystal_size_min 0.12
_refine_diff_density_max 0.742
_refine_diff_density_min -0.750
_refine_diff_density_rms 0.081
_refine_ls_extinction_method none
_refine_ls_goodness_of_fit_ref 1.070
_refine_ls_hydrogen_treatment constr
_refine_ls_matrix_type full
_refine_ls_number_parameters 205
_refine_ls_number_reflns 4158
_refine_ls_number_restraints 0
_refine_ls_restrained_S_all 1.070
_refine_ls_R_factor_all 0.0398
_refine_ls_R_factor_gt 0.0280
_refine_ls_shift/su_max 0.003
_refine_ls_shift/su_mean 0.000
_refine_ls_structure_factor_coef Fsqd
_refine_ls_weighting_details 'calc w=1/[\s^2^(Fo^2^)+(0.0286P)^2^+1.1636P] where P=(Fo^2^+2Fc^2^)/3'
_refine_ls_weighting_scheme calc
_refine_ls_wR_factor_gt 0.0643
_refine_ls_wR_factor_ref 0.0687
_reflns_number_gt 3450
_reflns_number_total 4158
_reflns_threshold_expression I>2\s(I)
_cod_data_source_file b906817a.txt
_cod_data_source_block s3895a
_cod_original_sg_symbol_H-M 'P 21/c'
_cod_database_code 7002059

loop_
_symmetry_equiv_pos_as_xyz
'x, y, z'
'-x, y+1/2, -z+1/2'
'-x, -y, -z'
'x, -y-1/2, z-1/2'

loop_
_atom_site_label
_atom_site_type_symbol
_atom_site_fract_x
_atom_site_fract_y
_atom_site_fract_z
_atom_site_U_iso_or_equiv
_atom_site_adp_type
_atom_site_occupancy
_atom_site_symmetry_multiplicity
_atom_site_calc_flag
_atom_site_refinement_flags
_atom_site_disorder_assembly
_atom_site_disorder_group
Pd1 Pd 0.571226(15) 0.360515(16) 0.415321(13) 0.02015(7) Uani 1 1 d . . .
Cl1 Cl 0.45745(5) 0.41215(6) 0.23100(5) 0.03028(14) Uani 1 1 d . . .
N1 N 0.78856(18) 0.29411(19) 0.63794(15) 0.0258(4) Uani 1 1 d . . .
N2 N 0.62339(18) 0.31293(19) 0.63247(15) 0.0255(4) Uani 1 1 d . . .
N3 N 0.41100(17) 0.26487(18) 0.39904(16) 0.0241(4) Uani 1 1 d . . .
C1 C 0.6701(2) 0.3210(2) 0.57024(19) 0.0232(5) Uani 1 1 d . . .
C2 C 0.7082(2) 0.2801(3) 0.7363(2) 0.0345(6) Uani 1 1 d . . .
H2 H 0.6956 0.2683 0.7936 0.041 Uiso 1 1 calc R . .
C3 C 0.8124(2) 0.2681(3) 0.7400(2) 0.0343(6) Uani 1 1 d . . .
H3 H 0.8875 0.2462 0.8005 0.041 Uiso 1 1 calc R . .
C4 C 0.4945(2) 0.3198(2) 0.5902(2) 0.0279(5) Uani 1 1 d . . .
H4A H 0.4644 0.4010 0.5603 0.034 Uiso 1 1 calc R . .
H4B H 0.4795 0.3057 0.6484 0.034 Uiso 1 1 calc R . .
C5 C 0.4296(2) 0.2256(2) 0.5035(2) 0.0278(5) Uani 1 1 d . . .
H5A H 0.4764 0.1501 0.5260 0.033 Uiso 1 1 calc R . .
H5B H 0.3510 0.2088 0.4946 0.033 Uiso 1 1 calc R . .
C6 C 0.3059(2) 0.3471(2) 0.3465(2) 0.0323(6) Uani 1 1 d . . .
H6A H 0.2344 0.3035 0.3324 0.048 Uiso 1 1 calc R . .
H6B H 0.2946 0.3763 0.2790 0.048 Uiso 1 1 calc R . .
H6C H 0.3198 0.4156 0.3936 0.048 Uiso 1 1 calc R . .
C7 C 0.3845(2) 0.1575(2) 0.3298(2) 0.0335(6) Uani 1 1 d . . .
H7A H 0.4548 0.1049 0.3612 0.050 Uiso 1 1 calc R . .
H7B H 0.3646 0.1833 0.2586 0.050 Uiso 1 1 calc R . .
H7C H 0.3168 0.1136 0.3239 0.050 Uiso 1 1 calc R . .
C8 C 0.8764(2) 0.2781(2) 0.60805(18) 0.0246(5) Uani 1 1 d . . .
C9 C 0.8649(2) 0.1791(2) 0.54506(19) 0.0254(5) Uani 1 1 d . . .
C10 C 0.9491(2) 0.1662(2) 0.5153(2) 0.0296(6) Uani 1 1 d . . .
H10 H 0.9432 0.0993 0.4726 0.036 Uiso 1 1 calc R . .
C11 C 1.0416(2) 0.2489(2) 0.5466(2) 0.0301(6) Uani 1 1 d . . .
C12 C 1.0500(2) 0.3460(2) 0.6101(2) 0.0297(6) Uani 1 1 d . . .
H12 H 1.1126 0.4027 0.6318 0.036 Uiso 1 1 calc R . .
C13 C 0.9687(2) 0.3621(2) 0.6428(2) 0.0280(5) Uani 1 1 d . . .
C14 C 0.7646(2) 0.0885(3) 0.5082(2) 0.0332(6) Uani 1 1 d . . .
H14A H 0.6888 0.1256 0.4545 0.050 Uiso 1 1 calc R . .
H14B H 0.7596 0.0626 0.5693 0.050 Uiso 1 1 calc R . .
H14C H 0.7805 0.0185 0.4770 0.050 Uiso 1 1 calc R . .
C15 C 0.9800(2) 0.4696(3) 0.7109(2) 0.0382(7) Uani 1 1 d . . .
H15A H 1.0402 0.5252 0.7153 0.057 Uiso 1 1 calc R . .
H15B H 1.0042 0.4422 0.7828 0.057 Uiso 1 1 calc R . .
H15C H 0.9028 0.5109 0.6786 0.057 Uiso 1 1 calc R . .
C16 C 1.1319(2) 0.2337(3) 0.5131(2) 0.0397(7) Uani 1 1 d . . .
H16A H 1.1492 0.3124 0.4941 0.060 Uiso 1 1 calc R . .
H16B H 1.0992 0.1799 0.4513 0.060 Uiso 1 1 calc R . .
H16C H 1.2058 0.1992 0.5724 0.060 Uiso 1 1 calc R . .
C17 C 0.7096(2) 0.4565(2) 0.4259(2) 0.0253(5) Uani 1 1 d . . .
H17A H 0.7577 0.4916 0.4974 0.038 Uiso 1 1 calc R . .
H17B H 0.6778 0.5209 0.3724 0.038 Uiso 1 1 calc R . .
H17C H 0.7597 0.4029 0.4128 0.038 Uiso 1 1 calc R . .

loop_
_atom_site_aniso_label
_atom_site_aniso_U_11
_atom_site_aniso_U_22
_atom_site_aniso_U_33
_atom_site_aniso_U_23
_atom_site_aniso_U_13
_atom_site_aniso_U_12
Pd1 0.01939(10) 0.02132(11) 0.01870(10) 0.00036(7) 0.00933(8) 0.00153(7)
Cl1 0.0298(3) 0.0358(4) 0.0203(3) 0.0034(3) 0.0099(3) 0.0026(3)
N1 0.0231(10) 0.0297(12) 0.0194(10) 0.0001(8) 0.0076(9) 0.0011(9)
N2 0.0274(11) 0.0270(11) 0.0213(10) -0.0004(9) 0.0124(9) -0.0002(9)
N3 0.0211(10) 0.0248(11) 0.0261(10) -0.0035(8) 0.0122(9) -0.0012(9)
C1 0.0264(12) 0.0201(12) 0.0221(12) -0.0020(10) 0.0120(10) -0.0012(10)
C2 0.0407(15) 0.0405(16) 0.0218(13) 0.0022(11) 0.0161(12) 0.0024(13)
C3 0.0316(14) 0.0425(17) 0.0197(12) 0.0019(11) 0.0073(11) 0.0049(13)
C4 0.0292(13) 0.0314(14) 0.0283(13) 0.0000(11) 0.0186(11) 0.0007(11)
C5 0.0258(13) 0.0287(14) 0.0319(13) 0.0011(11) 0.0173(11) -0.0013(11)
C6 0.0217(12) 0.0387(16) 0.0332(14) 0.0012(12) 0.0122(11) 0.0059(12)
C7 0.0305(14) 0.0356(16) 0.0342(14) -0.0103(12) 0.0170(12) -0.0077(12)
C8 0.0181(11) 0.0298(14) 0.0186(11) 0.0028(10) 0.0048(10) 0.0043(10)
C9 0.0207(12) 0.0247(13) 0.0218(12) 0.0043(10) 0.0051(10) 0.0035(10)
C10 0.0269(13) 0.0290(14) 0.0246(13) 0.0001(10) 0.0078(11) 0.0068(11)
C11 0.0221(12) 0.0334(15) 0.0285(13) 0.0044(11) 0.0092(11) 0.0067(11)
C12 0.0177(11) 0.0282(14) 0.0329(14) 0.0009(11) 0.0062(11) -0.0009(10)
C13 0.0197(12) 0.0273(14) 0.0260(13) -0.0013(10) 0.0045(10) 0.0023(10)
C14 0.0306(14) 0.0264(14) 0.0362(15) -0.0045(12) 0.0133(12) -0.0027(12)
C15 0.0305(14) 0.0372(17) 0.0370(16) -0.0117(13) 0.0110(13) -0.0045(13)
C16 0.0307(14) 0.0443(18) 0.0438(17) 0.0003(14) 0.0194(14) 0.0061(13)
C17 0.0237(12) 0.0269(14) 0.0263(12) 0.0018(10) 0.0138(11) -0.0013(10)

loop_
_atom_type_symbol
_atom_type_description
_atom_type_scat_dispersion_real
_atom_type_scat_dispersion_imag
_atom_type_scat_source
C C 0.0033 0.0016 'International Tables Vol C Tables 4.2.6.8 and 6.1.1.4'
H H 0.0000 0.0000 'International Tables Vol C Tables 4.2.6.8 and 6.1.1.4'
Cl Cl 0.1484 0.1585 'International Tables Vol C Tables 4.2.6.8 and 6.1.1.4'
N N 0.0061 0.0033 'International Tables Vol C Tables 4.2.6.8 and 6.1.1.4'
Pd Pd -0.9988 1.0072 'International Tables Vol C Tables 4.2.6.8 and 6.1.1.4'

loop_
_geom_angle_atom_site_label_1
_geom_angle_atom_site_label_2
_geom_angle_atom_site_label_3
_geom_angle
_geom_angle_site_symmetry_1
_geom_angle_site_symmetry_3
_geom_angle_publ_flag
C1 Pd1 C17 90.54(10) . . ?
C1 Pd1 N3 91.61(9) . . ?
C17 Pd1 N3 176.39(9) . . ?
C1 Pd1 Cl1 178.26(7) . . ?
C17 Pd1 Cl1 87.76(7) . . ?
N3 Pd1 Cl1 90.07(5) . . ?
C1 N1 C3 110.7(2) . . ?
C1 N1 C8 126.18(19) . . ?
C3 N1 C8 122.7(2) . . ?
C1 N2 C2 112.1(2) . . ?
C1 N2 C4 123.2(2) . . ?
C2 N2 C4 124.1(2) . . ?
C7 N3 C6 108.5(2) . . ?
C7 N3 C5 109.0(2) . . ?
C6 N3 C5 108.50(19) . . ?
C7 N3 Pd1 108.54(14) . . ?
C6 N3 Pd1 109.06(15) . . ?
C5 N3 Pd1 113.09(14) . . ?
N2 C1 N1 104.1(2) . . ?
N2 C1 Pd1 122.41(17) . . ?
N1 C1 Pd1 133.51(17) . . ?
C3 C2 N2 106.3(2) . . ?
C3 C2 H2 126.9 . . ?
N2 C2 H2 126.9 . . ?
C2 C3 N1 106.9(2) . . ?
C2 C3 H3 126.6 . . ?
N1 C3 H3 126.6 . . ?
N2 C4 C5 109.5(2) . . ?
N2 C4 H4A 109.8 . . ?
C5 C4 H4A 109.8 . . ?
N2 C4 H4B 109.8 . . ?
C5 C4 H4B 109.8 . . ?
H4A C4 H4B 108.2 . . ?
N3 C5 C4 112.3(2) . . ?
N3 C5 H5A 109.1 . . ?
C4 C5 H5A 109.1 . . ?
N3 C5 H5B 109.1 . . ?
C4 C5 H5B 109.1 . . ?
H5A C5 H5B 107.9 . . ?
N3 C6 H6A 109.5 . . ?
N3 C6 H6B 109.5 . . ?
H6A C6 H6B 109.5 . . ?
N3 C6 H6C 109.5 . . ?
H6A C6 H6C 109.5 . . ?
H6B C6 H6C 109.5 . . ?
N3 C7 H7A 109.5 . . ?
N3 C7 H7B 109.5 . . ?
H7A C7 H7B 109.5 . . ?
N3 C7 H7C 109.5 . . ?
H7A C7 H7C 109.5 . . ?
H7B C7 H7C 109.5 . . ?
C9 C8 C13 122.6(2) . . ?
C9 C8 N1 118.3(2) . . ?
C13 C8 N1 119.1(2) . . ?
C8 C9 C10 117.6(2) . . ?
C8 C9 C14 122.0(2) . . ?
C10 C9 C14 120.4(2) . . ?
C11 C10 C9 121.8(2) . . ?
C11 C10 H10 119.1 . . ?
C9 C10 H10 119.1 . . ?
C12 C11 C10 118.5(2) . . ?
C12 C11 C16 120.4(2) . . ?
C10 C11 C16 121.1(2) . . ?
C11 C12 C13 121.8(2) . . ?
C11 C12 H12 119.1 . . ?
C13 C12 H12 119.1 . . ?
C12 C13 C8 117.6(2) . . ?
C12 C13 C15 120.3(2) . . ?
C8 C13 C15 122.1(2) . . ?
C9 C14 H14A 109.5 . . ?
C9 C14 H14B 109.5 . . ?
H14A C14 H14B 109.5 . . ?
C9 C14 H14C 109.5 . . ?
H14A C14 H14C 109.5 . . ?
H14B C14 H14C 109.5 . . ?
C13 C15 H15A 109.5 . . ?
C13 C15 H15B 109.5 . . ?
H15A C15 H15B 109.5 . . ?
C13 C15 H15C 109.5 . . ?
H15A C15 H15C 109.5 . . ?
H15B C15 H15C 109.5 . . ?
C11 C16 H16A 109.5 . . ?
C11 C16 H16B 109.5 . . ?
H16A C16 H16B 109.5 . . ?
C11 C16 H16C 109.5 . . ?
H16A C16 H16C 109.5 . . ?
H16B C16 H16C 109.5 . . ?
Pd1 C17 H17A 109.5 . . ?
Pd1 C17 H17B 109.5 . . ?
H17A C17 H17B 109.5 . . ?
Pd1 C17 H17C 109.5 . . ?
H17A C17 H17C 109.5 . . ?
H17B C17 H17C 109.5 . . ?

loop_
_geom_bond_atom_site_label_1
_geom_bond_atom_site_label_2
_geom_bond_distance
_geom_bond_site_symmetry_2
_geom_bond_publ_flag
Pd1 C1 1.991(2) . ?
Pd1 C17 2.046(2) . ?
Pd1 N3 2.2600(19) . ?
Pd1 Cl1 2.3787(6) . ?
N1 C1 1.370(3) . ?
N1 C3 1.394(3) . ?
N1 C8 1.450(3) . ?
N2 C1 1.350(3) . ?
N2 C2 1.386(3) . ?
N2 C4 1.470(3) . ?
N3 C7 1.487(3) . ?
N3 C6 1.490(3) . ?
N3 C5 1.490(3) . ?
C2 C3 1.351(4) . ?
C2 H2 0.9500 . ?
C3 H3 0.9500 . ?
C4 C5 1.519(4) . ?
C4 H4A 0.9900 . ?
C4 H4B 0.9900 . ?
C5 H5A 0.9900 . ?
C5 H5B 0.9900 . ?
C6 H6A 0.9800 . ?
C6 H6B 0.9800 . ?
C6 H6C 0.9800 . ?
C7 H7A 0.9800 . ?
C7 H7B 0.9800 . ?
C7 H7C 0.9800 . ?
C8 C9 1.395(3) . ?
C8 C13 1.398(3) . ?
C9 C10 1.399(4) . ?
C9 C14 1.516(4) . ?
C10 C11 1.396(4) . ?
C10 H10 0.9500 . ?
C11 C12 1.393(4) . ?
C11 C16 1.518(4) . ?
C12 C13 1.398(4) . ?
C12 H12 0.9500 . ?
C13 C15 1.516(4) . ?
C14 H14A 0.9800 . ?
C14 H14B 0.9800 . ?
C14 H14C 0.9800 . ?
C15 H15A 0.9800 . ?
C15 H15B 0.9800 . ?
C15 H15C 0.9800 . ?
C16 H16A 0.9800 . ?
C16 H16B 0.9800 . ?
C16 H16C 0.9800 . ?
C17 H17A 0.9800 . ?
C17 H17B 0.9800 . ?
C17 H17C 0.9800 . ?

loop_
_geom_torsion_atom_site_label_1
_geom_torsion_atom_site_label_2
_geom_torsion_atom_site_label_3
_geom_torsion_atom_site_label_4
_geom_torsion
_geom_torsion_site_symmetry_1
_geom_torsion_site_symmetry_2
_geom_torsion_site_symmetry_3
_geom_torsion_site_symmetry_4
_geom_torsion_publ_flag
C1 Pd1 N3 C7 -113.37(17) . . . . ?
Cl1 Pd1 N3 C7 67.09(16) . . . . ?
C1 Pd1 N3 C6 128.54(16) . . . . ?
Cl1 Pd1 N3 C6 -51.00(15) . . . . ?
C1 Pd1 N3 C5 7.72(17) . . . . ?
Cl1 Pd1 N3 C5 -171.82(15) . . . . ?
C2 N2 C1 N1 -0.9(3) . . . . ?
C4 N2 C1 N1 -172.1(2) . . . . ?
C2 N2 C1 Pd1 177.73(18) . . . . ?
C4 N2 C1 Pd1 6.6(3) . . . . ?
C3 N1 C1 N2 1.0(3) . . . . ?
C8 N1 C1 N2 173.2(2) . . . . ?
C3 N1 C1 Pd1 -177.5(2) . . . . ?
C8 N1 C1 Pd1 -5.3(4) . . . . ?
C17 Pd1 C1 N2 144.2(2) . . . . ?
N3 Pd1 C1 N2 -32.9(2) . . . . ?
C17 Pd1 C1 N1 -37.5(3) . . . . ?
N3 Pd1 C1 N1 145.4(2) . . . . ?
C1 N2 C2 C3 0.6(3) . . . . ?
C4 N2 C2 C3 171.6(2) . . . . ?
N2 C2 C3 N1 0.0(3) . . . . ?
C1 N1 C3 C2 -0.6(3) . . . . ?
C8 N1 C3 C2 -173.2(2) . . . . ?
C1 N2 C4 C5 55.2(3) . . . . ?
C2 N2 C4 C5 -114.9(3) . . . . ?
C7 N3 C5 C4 161.8(2) . . . . ?
C6 N3 C5 C4 -80.2(2) . . . . ?
Pd1 N3 C5 C4 40.9(2) . . . . ?
N2 C4 C5 N3 -80.1(3) . . . . ?
C1 N1 C8 C9 -67.2(3) . . . . ?
C3 N1 C8 C9 104.1(3) . . . . ?
C1 N1 C8 C13 112.6(3) . . . . ?
C3 N1 C8 C13 -76.1(3) . . . . ?
C13 C8 C9 C10 -0.9(4) . . . . ?
N1 C8 C9 C10 178.8(2) . . . . ?
C13 C8 C9 C14 179.8(2) . . . . ?
N1 C8 C9 C14 -0.4(3) . . . . ?
C8 C9 C10 C11 -0.2(4) . . . . ?
C14 C9 C10 C11 179.1(2) . . . . ?
C9 C10 C11 C12 0.6(4) . . . . ?
C9 C10 C11 C16 -179.8(2) . . . . ?
C10 C11 C12 C13 0.0(4) . . . . ?
C16 C11 C12 C13 -179.6(2) . . . . ?
C11 C12 C13 C8 -1.1(4) . . . . ?
C11 C12 C13 C15 -179.3(2) . . . . ?
C9 C8 C13 C12 1.5(4) . . . . ?
N1 C8 C13 C12 -178.2(2) . . . . ?
C9 C8 C13 C15 179.8(2) . . . . ?
N1 C8 C13 C15 0.0(4) . . . . ?
